data_4070366
loop_
_publ_author_name
'Ylijoki, Kai E. O.'
'Witherell, Ross D.'
'Kirk, Andrew D.'
'B\"ocklein, Sebastian'
'Lofstrand, Verner A.'
'McDonald, Robert'
'Ferguson, Michael J.'
'Stryker, Jeffrey M.'

_publ_section_title
;
 Synthesis, Structure, and Reactivity of Alkyl-Substituted Half-Sandwich
 \h5-Pentadienyl Complexes of Cobalt
;
_journal_issue 23
_journal_name_full Organometallics
_journal_page_first 6807
_journal_paper_doi 10.1021/om900754h
_journal_volume 28
_journal_year 2009
_chemical_formula_moiety 'C17 H26 Co, F6 P'
_chemical_formula_sum 'C17 H26 Co F6 P'
_chemical_formula_weight 434.28
_chemical_name_systematic
;

 ?

;
_space_group_IT_number 62
_symmetry_cell_setting orthorhombic
_symmetry_space_group_name_Hall '-P 2ac 2n'
_symmetry_space_group_name_H-M 'P n m a'
_atom_sites_solution_hydrogens geom
_atom_sites_solution_primary direct
_atom_sites_solution_secondary difmap
_audit_creation_method SHELXL-97
_cell_angle_alpha 90.00
_cell_angle_beta 90.00
_cell_angle_gamma 90.00
_cell_formula_units_Z 4
_cell_length_a 13.4256(10)
_cell_length_b 10.7623(8)
_cell_length_c 13.0013(9)
_cell_measurement_reflns_used 5252
_cell_measurement_temperature 193(2)
_cell_measurement_theta_max 26.38
_cell_measurement_theta_min 2.18
_cell_volume 1878.6(2)
_computing_cell_refinement 'Bruker SAINT (Bruker, 1997)'
_computing_data_collection 'Bruker SMART (Bruker, 1997)'
_computing_data_reduction 'Bruker SAINT (Bruker, 1997)'
_computing_molecular_graphics 'Bruker SHELXTL (Bruker, 1997)'
_computing_publication_material 'Bruker SHELXTL (Bruker, 1997)'
_computing_structure_refinement 'SHELXL-97 (Sheldrick, 1997)'
_computing_structure_solution 'SHELXS-97 (Sheldrick, 1990)'
_diffrn_ambient_temperature 193(2)
_diffrn_detector_area_resol_mean 8.192
_diffrn_measured_fraction_theta_full 0.999
_diffrn_measured_fraction_theta_max 0.999
_diffrn_measurement_device_type 'Bruker PLATFORM diffractometer/SMART 1000 CCD area detector'
_diffrn_measurement_method '\w scans'
_diffrn_radiation_monochromator graphite
_diffrn_radiation_source 'fine-focus sealed tube'
_diffrn_radiation_type MoK\a
_diffrn_radiation_wavelength 0.71073
_diffrn_reflns_av_R_equivalents 0.0237
_diffrn_reflns_av_sigmaI/netI 0.0150
_diffrn_reflns_limit_h_max 16
_diffrn_reflns_limit_h_min -16
_diffrn_reflns_limit_k_max 13
_diffrn_reflns_limit_k_min -13
_diffrn_reflns_limit_l_max 16
_diffrn_reflns_limit_l_min -16
_diffrn_reflns_number 13633
_diffrn_reflns_theta_full 26.38
_diffrn_reflns_theta_max 26.37
_diffrn_reflns_theta_min 2.18
_diffrn_standards_decay_% 0
_diffrn_standards_interval_time 0
_diffrn_standards_number 0
_exptl_absorpt_coefficient_mu 1.052
_exptl_absorpt_correction_T_max 0.8582
_exptl_absorpt_correction_T_min 0.4579
_exptl_absorpt_correction_type multi-scan
_exptl_absorpt_process_details 'SADABS (Sheldrick, 1996)'
_exptl_crystal_colour orange-red
_exptl_crystal_density_diffrn 1.536
_exptl_crystal_density_method 'not measured'
_exptl_crystal_description slab
_exptl_crystal_F_000 896
_exptl_crystal_size_max 0.88
_exptl_crystal_size_mid 0.54
_exptl_crystal_size_min 0.15
_refine_diff_density_max 1.042
_refine_diff_density_min -0.775
_refine_diff_density_rms 0.125
_refine_ls_extinction_method none
_refine_ls_goodness_of_fit_ref 1.064
_refine_ls_hydrogen_treatment constr
_refine_ls_matrix_type full
_refine_ls_number_parameters 159
_refine_ls_number_reflns 2029
_refine_ls_number_restraints 0
_refine_ls_restrained_S_all 1.064
_refine_ls_R_factor_all 0.0536
_refine_ls_R_factor_gt 0.0514
_refine_ls_shift/su_max 0.000
_refine_ls_shift/su_mean 0.000
_refine_ls_structure_factor_coef Fsqd
_refine_ls_weighting_details 'calc w=1/[\s^2^(Fo^2^)+(0.0921P)^2^+3.0984P] where P=(Fo^2^+2Fc^2^)/3'
_refine_ls_weighting_scheme calc
_refine_ls_wR_factor_gt 0.1467
_refine_ls_wR_factor_ref 0.1490
_reflns_number_gt 1895
_reflns_number_total 2029
_reflns_threshold_expression I>2\s(I)
_cod_data_source_file om900754h_si_002.cif
_cod_data_source_block 7e
_cod_depositor_comments
;
The following automatic conversions were performed:

'_symmetry_cell_setting' value 'Orthorhombic' changed to
'orthorhombic' according to
/home/saulius/struct/CIF-dictionaries/cif_core.dic dictionary named
'cif_core.dic' version 2.4.2 from 2011-04-26.

Automatic conversion script
Id: cif_fix_values 1715 2011-07-08 13:25:40Z adriana 
;
_cod_database_code 4070366

loop_
_symmetry_equiv_pos_as_xyz
'x, y, z'
'-x+1/2, -y, z+1/2'
'-x, y+1/2, -z'
'x+1/2, -y+1/2, -z+1/2'
'-x, -y, -z'
'x-1/2, y, -z-1/2'
'x, -y-1/2, z'
'-x-1/2, y-1/2, z-1/2'

loop_
_atom_site_label
_atom_site_type_symbol
_atom_site_fract_x
_atom_site_fract_y
_atom_site_fract_z
_atom_site_U_iso_or_equiv
_atom_site_adp_type
_atom_site_occupancy
_atom_site_symmetry_multiplicity
_atom_site_calc_flag
_atom_site_refinement_flags
Co Co 0.15047(3) 0.2500 0.27596(4) 0.0225(2) Uani 1 2 d S
C1 C 0.2531(5) 0.3455(8) 0.3809(6) 0.0329(19) Uani 0.50 1 d P
H1 H 0.3095 0.3850 0.3427 0.039 Uiso 0.50 1 calc PR
C2 C 0.2626(6) 0.2162(7) 0.3834(6) 0.030(2) Uani 0.50 1 d P
C3 C 0.2743(4) 0.1471(6) 0.2903(5) 0.0338(13) Uani 0.50 1 d P
H3 H 0.2890 0.0610 0.2959 0.041 Uiso 0.50 1 calc PR
C4 C 0.2652(16) 0.1999(19) 0.1874(13) 0.038(3) Uani 0.50 1 d P
H4 H 0.2693 0.1434 0.1314 0.045 Uiso 0.50 1 calc PR
C5 C 0.2514(15) 0.3233(17) 0.1632(13) 0.038(3) Uani 0.50 1 d P
H5A H 0.2238 0.3425 0.0944 0.046 Uiso 0.50 1 calc PR
H5B H 0.3025 0.3829 0.1874 0.046 Uiso 0.50 1 calc PR
C6 C 0.2264(8) 0.4186(9) 0.4769(8) 0.049(2) Uani 0.50 1 d P
H6A H 0.1745 0.3743 0.5152 0.058 Uiso 0.50 1 calc PR
H6B H 0.2018 0.5010 0.4572 0.058 Uiso 0.50 1 calc PR
H6C H 0.2856 0.4277 0.5203 0.058 Uiso 0.50 1 calc PR
C7 C 0.2501(8) 0.1413(10) 0.4814(7) 0.051(2) Uani 0.50 1 d P
H7A H 0.2330 0.0553 0.4639 0.062 Uiso 0.50 1 calc PR
H7B H 0.1966 0.1775 0.5231 0.062 Uiso 0.50 1 calc PR
H7C H 0.3125 0.1426 0.5205 0.062 Uiso 0.50 1 calc PR
C10 C 0.0178(3) 0.2500 0.3576(3) 0.0248(8) Uani 1 2 d S
C11 C 0.0236(2) 0.1428(3) 0.2940(2) 0.0283(6) Uani 1 1 d .
C12 C 0.0326(2) 0.1831(3) 0.1910(2) 0.0330(7) Uani 1 1 d .
C13 C -0.0034(4) 0.2500 0.4708(3) 0.0463(12) Uani 1 2 d S
H13A H 0.0412 0.3088 0.5053 0.056 Uiso 0.50 1 calc PR
H13B H 0.0074 0.1664 0.4985 0.056 Uiso 0.50 1 calc PR
H13C H -0.0728 0.2748 0.4825 0.056 Uiso 0.50 1 calc PR
C14 C 0.0148(3) 0.0107(3) 0.3301(4) 0.0545(10) Uani 1 1 d .
H14A H -0.0557 -0.0129 0.3329 0.065 Uiso 1 1 calc R
H14B H 0.0443 0.0030 0.3987 0.065 Uiso 1 1 calc R
H14C H 0.0500 -0.0441 0.2821 0.065 Uiso 1 1 calc R
C15 C 0.0336(3) 0.1008(6) 0.0987(3) 0.0749(16) Uani 1 1 d .
H15A H 0.0699 0.0242 0.1146 0.090 Uiso 1 1 calc R
H15B H 0.0665 0.1438 0.0416 0.090 Uiso 1 1 calc R
H15C H -0.0350 0.0804 0.0791 0.090 Uiso 1 1 calc R
P P 0.20704(11) 0.2500 0.80377(11) 0.0423(3) Uani 1 2 d S
F1 F 0.1300(4) 0.2500 0.7091(4) 0.0832(13) Uani 1 2 d S
F2 F 0.2820(5) 0.2500 0.8918(5) 0.154(3) Uani 1 2 d S
F3 F 0.1437(3) 0.1475(4) 0.8601(3) 0.1116(14) Uani 1 1 d .
F4 F 0.2639(3) 0.1452(3) 0.7431(3) 0.1050(13) Uani 1 1 d .

loop_
_atom_site_aniso_label
_atom_site_aniso_U_11
_atom_site_aniso_U_22
_atom_site_aniso_U_33
_atom_site_aniso_U_23
_atom_site_aniso_U_13
_atom_site_aniso_U_12
Co 0.0183(3) 0.0292(3) 0.0201(3) 0.000 0.00142(17) 0.000
C1 0.022(3) 0.037(5) 0.040(4) -0.006(4) -0.007(2) -0.003(3)
C2 0.022(3) 0.035(7) 0.033(3) 0.003(3) -0.005(2) 0.003(3)
C3 0.020(3) 0.035(3) 0.046(4) -0.003(3) 0.002(2) 0.010(2)
C4 0.029(5) 0.047(7) 0.037(7) -0.015(4) 0.012(5) 0.002(4)
C5 0.031(7) 0.046(7) 0.038(7) 0.011(5) 0.015(5) -0.006(5)
C6 0.055(5) 0.048(5) 0.043(4) -0.016(4) -0.012(4) -0.004(4)
C7 0.055(5) 0.061(6) 0.038(4) 0.014(5) -0.010(4) 0.018(5)
C10 0.0196(16) 0.0320(19) 0.0227(18) 0.000 0.0029(13) 0.000
C11 0.0209(12) 0.0277(14) 0.0364(14) -0.0014(11) 0.0016(10) -0.0033(10)
C12 0.0202(12) 0.0513(18) 0.0276(14) -0.0124(13) -0.0011(11) -0.0017(12)
C13 0.037(2) 0.078(4) 0.024(2) 0.000 0.0067(18) 0.000
C14 0.048(2) 0.0269(16) 0.089(3) 0.0061(17) -0.003(2) -0.0076(14)
C15 0.0417(19) 0.127(4) 0.056(2) -0.059(3) -0.0013(17) 0.001(2)
P 0.0506(7) 0.0359(6) 0.0404(7) 0.000 -0.0023(5) 0.000
F1 0.086(3) 0.087(3) 0.077(3) 0.000 -0.029(2) 0.000
F2 0.148(5) 0.200(7) 0.112(4) 0.000 -0.095(4) 0.000
F3 0.149(4) 0.084(2) 0.101(3) 0.027(2) 0.041(2) -0.025(2)
F4 0.133(3) 0.079(2) 0.103(2) -0.011(2) 0.020(2) 0.043(2)

loop_
_atom_type_symbol
_atom_type_description
_atom_type_scat_dispersion_real
_atom_type_scat_dispersion_imag
_atom_type_scat_source
C C 0.0033 0.0016 'International Tables Vol C Tables 4.2.6.8 and 6.1.1.4'
H H 0.0000 0.0000 'International Tables Vol C Tables 4.2.6.8 and 6.1.1.4'
F F 0.0171 0.0103 'International Tables Vol C Tables 4.2.6.8 and 6.1.1.4'
P P 0.1023 0.0942 'International Tables Vol C Tables 4.2.6.8 and 6.1.1.4'
Co Co 0.3494 0.9721 'International Tables Vol C Tables 4.2.6.8 and 6.1.1.4'

loop_
_geom_angle_atom_site_label_1
_geom_angle_atom_site_label_2
_geom_angle_atom_site_label_3
_geom_angle
_geom_angle_site_symmetry_1
_geom_angle_site_symmetry_3
C4 Co C3 42.7(6) . .
C4 Co C12 112.2(5) . 7_565
C3 Co C12 151.6(2) . 7_565
C4 Co C12 100.9(4) . .
C3 Co C12 119.6(2) . .
C12 Co C12 40.93(19) 7_565 .
C4 Co C11 148.2(6) . 7_565
C3 Co C11 168.1(2) . 7_565
C12 Co C11 40.00(12) 7_565 7_565
C12 Co C11 67.89(12) . 7_565
C4 Co C11 123.3(5) . .
C3 Co C11 111.3(2) . .
C12 Co C11 67.89(12) 7_565 .
C12 Co C11 40.00(12) . .
C11 Co C11 67.73(16) 7_565 .
C4 Co C10 163.3(5) . .
C3 Co C10 131.6(2) . .
C12 Co C10 67.32(13) 7_565 .
C12 Co C10 67.32(13) . .
C11 Co C10 40.12(9) 7_565 .
C11 Co C10 40.12(9) . .
C4 Co C2 77.4(5) . .
C3 Co C2 40.8(3) . .
C12 Co C2 167.0(2) 7_565 .
C12 Co C2 148.5(2) . .
C11 Co C2 127.9(2) 7_565 .
C11 Co C2 114.9(2) . .
C10 Co C2 106.1(2) . .
C4 Co C5 38.6(4) . .
C3 Co C5 75.1(5) . .
C12 Co C5 89.4(4) 7_565 .
C12 Co C5 104.3(5) . .
C11 Co C5 113.1(5) 7_565 .
C11 Co C5 143.3(5) . .
C10 Co C5 153.1(4) . .
C2 Co C5 93.8(5) . .
C4 Co C1 90.0(4) . .
C3 Co C1 71.4(3) . .
C12 Co C1 130.7(2) 7_565 .
C12 Co C1 168.4(2) . .
C11 Co C1 100.7(2) 7_565 .
C11 Co C1 135.0(2) . .
C10 Co C1 102.8(2) . .
C2 Co C1 38.0(4) . .
C5 Co C1 81.7(6) . .
C2 C1 C6 121.2(9) . .
C2 C1 Co 66.8(5) . .
C6 C1 Co 127.3(6) . .
C1 C2 C3 120.5(8) . .
C1 C2 C7 122.7(8) . .
C3 C2 C7 116.5(7) . .
C1 C2 Co 75.2(5) . .
C3 C2 Co 66.6(4) . .
C7 C2 Co 125.1(6) . .
C2 C3 C4 124.4(9) . .
C2 C3 Co 72.5(4) . .
C4 C3 Co 68.3(9) . .
C5 C4 C3 126.6(14) . .
C5 C4 Co 76.6(16) . .
C3 C4 Co 69.0(8) . .
C4 C5 Co 64.8(15) . .
C11 C10 C11 108.5(3) 7_565 .
C11 C10 C13 125.55(17) 7_565 .
C11 C10 C13 125.54(17) . .
C11 C10 Co 69.83(18) 7_565 .
C11 C10 Co 69.83(18) . .
C13 C10 Co 131.8(3) . .
C12 C11 C10 107.9(3) . .
C12 C11 C14 126.4(3) . .
C10 C11 C14 125.6(3) . .
C12 C11 Co 69.59(16) . .
C10 C11 Co 70.04(18) . .
C14 C11 Co 128.9(2) . .
C11 C12 C12 107.88(17) . 7_565
C11 C12 C15 125.5(4) . .
C12 C12 C15 126.4(3) 7_565 .
C11 C12 Co 70.41(16) . .
C12 C12 Co 69.54(9) 7_565 .
C15 C12 Co 129.2(2) . .
F2 P F4 93.2(3) . 7_565
F2 P F4 93.2(3) . .
F4 P F4 91.5(3) 7_565 .
F2 P F3 90.4(3) . 7_565
F4 P F3 89.6(2) 7_565 7_565
F4 P F3 176.2(3) . 7_565
F2 P F3 90.4(3) . .
F4 P F3 176.2(3) 7_565 .
F4 P F3 89.6(2) . .
F3 P F3 89.0(3) 7_565 .
F2 P F1 178.7(4) . .
F4 P F1 85.9(2) 7_565 .
F4 P F1 85.9(2) . .
F3 P F1 90.5(2) 7_565 .
F3 P F1 90.5(2) . .

loop_
_geom_bond_atom_site_label_1
_geom_bond_atom_site_label_2
_geom_bond_distance
_geom_bond_site_symmetry_2
Co C4 2.00(2) .
Co C3 2.007(6) .
Co C12 2.060(3) 7_565
Co C12 2.060(3) .
Co C11 2.071(3) 7_565
Co C11 2.071(3) .
Co C10 2.074(4) .
Co C2 2.086(7) .
Co C5 2.147(19) .
Co C1 2.195(7) .
C1 C2 1.398(14) .
C1 C6 1.519(12) .
C2 C3 1.430(10) .
C2 C7 1.517(12) .
C3 C4 1.46(2) .
C4 C5 1.378(14) .
C10 C11 1.422(3) 7_565
C10 C11 1.422(3) .
C10 C13 1.499(5) .
C11 C12 1.413(4) .
C11 C14 1.501(4) .
C12 C12 1.441(7) 7_565
C12 C15 1.492(4) .
P F2 1.524(5) .
P F4 1.573(3) 7_565
P F4 1.573(3) .
P F3 1.574(3) 7_565
P F3 1.574(3) .
P F1 1.608(4) .

loop_
_geom_torsion_atom_site_label_1
_geom_torsion_atom_site_label_2
_geom_torsion_atom_site_label_3
_geom_torsion_atom_site_label_4
_geom_torsion
_geom_torsion_site_symmetry_1
_geom_torsion_site_symmetry_4
C4 Co C1 C2 -69.3(8) . .
C3 Co C1 C2 -30.1(5) . .
C12 Co C1 C2 170.8(4) 7_565 .
C12 Co C1 C2 130.7(10) . .
C11 Co C1 C2 140.8(5) 7_565 .
C11 Co C1 C2 71.7(6) . .
C10 Co C1 C2 99.8(5) . .
C5 Co C1 C2 -107.1(7) . .
C4 Co C1 C6 178.3(10) . .
C3 Co C1 C6 -142.5(8) . .
C12 Co C1 C6 58.4(9) 7_565 .
C12 Co C1 C6 18.3(18) . .
C11 Co C1 C6 28.4(8) 7_565 .
C11 Co C1 C6 -40.7(9) . .
C10 Co C1 C6 -12.6(8) . .
C2 Co C1 C6 -112.4(11) . .
C5 Co C1 C6 140.4(9) . .
C6 C1 C2 C3 171.5(6) . .
Co C1 C2 C3 50.8(7) . .
C6 C1 C2 C7 -1.8(14) . .
Co C1 C2 C7 -122.5(8) . .
C6 C1 C2 Co 120.7(8) . .
C4 Co C2 C1 106.6(8) . .
C3 Co C2 C1 133.4(8) . .
C12 Co C2 C1 -32.8(14) 7_565 .
C12 Co C2 C1 -163.0(3) . .
C11 Co C2 C1 -52.0(6) 7_565 .
C11 Co C2 C1 -132.3(5) . .
C10 Co C2 C1 -90.3(5) . .
C5 Co C2 C1 71.4(8) . .
C4 Co C2 C3 -26.8(7) . .
C12 Co C2 C3 -166.2(8) 7_565 .
C12 Co C2 C3 63.7(6) . .
C11 Co C2 C3 174.7(3) 7_565 .
C11 Co C2 C3 94.4(4) . .
C10 Co C2 C3 136.4(4) . .
C5 Co C2 C3 -62.0(7) . .
C1 Co C2 C3 -133.4(8) . .
C4 Co C2 C7 -133.6(9) . .
C3 Co C2 C7 -106.9(8) . .
C12 Co C2 C7 87.0(12) 7_565 .
C12 Co C2 C7 -43.2(9) . .
C11 Co C2 C7 67.8(8) 7_565 .
C11 Co C2 C7 -12.5(8) . .
C10 Co C2 C7 29.5(7) . .
C5 Co C2 C7 -168.8(9) . .
C1 Co C2 C7 119.8(10) . .
C1 C2 C3 C4 -7.9(15) . .
C7 C2 C3 C4 165.8(11) . .
Co C2 C3 C4 46.8(11) . .
C1 C2 C3 Co -54.7(8) . .
C7 C2 C3 Co 119.0(7) . .
C4 Co C3 C2 139.6(8) . .
C12 Co C3 C2 173.5(4) 7_565 .
C12 Co C3 C2 -147.4(4) . .
C11 Co C3 C2 -20.8(12) 7_565 .
C11 Co C3 C2 -103.8(4) . .
C10 Co C3 C2 -62.5(5) . .
C5 Co C3 C2 114.3(7) . .
C1 Co C3 C2 28.2(5) . .
C12 Co C3 C4 33.9(9) 7_565 .
C12 Co C3 C4 72.9(7) . .
C11 Co C3 C4 -160.4(10) 7_565 .
C11 Co C3 C4 116.5(7) . .
C10 Co C3 C4 157.8(7) . .
C2 Co C3 C4 -139.6(8) . .
C5 Co C3 C4 -25.3(6) . .
C1 Co C3 C4 -111.5(7) . .
C2 C3 C4 C5 5(3) . .
Co C3 C4 C5 53(3) . .
C2 C3 C4 Co -48.5(9) . .
C3 Co C4 C5 -138.5(12) . .
C12 Co C4 C5 58.1(11) 7_565 .
C12 Co C4 C5 99.3(11) . .
C11 Co C4 C5 34.0(14) 7_565 .
C11 Co C4 C5 135.6(8) . .
C10 Co C4 C5 143.1(11) . .
C2 Co C4 C5 -112.8(11) . .
C1 Co C4 C5 -76.6(12) . .
C12 Co C4 C3 -163.4(4) 7_565 .
C12 Co C4 C3 -122.2(5) . .
C11 Co C4 C3 172.5(4) 7_565 .
C11 Co C4 C3 -85.9(6) . .
C10 Co C4 C3 -78.4(18) . .
C2 Co C4 C3 25.7(5) . .
C5 Co C4 C3 138.5(12) . .
C1 Co C4 C3 61.9(6) . .
C3 C4 C5 Co -50(2) . .
C3 Co C5 C4 27.7(10) . .
C12 Co C5 C4 -128.2(11) 7_565 .
C12 Co C5 C4 -89.6(11) . .
C11 Co C5 C4 -161.4(9) 7_565 .
C11 Co C5 C4 -78.1(12) . .
C10 Co C5 C4 -157.5(7) . .
C2 Co C5 C4 64.4(11) . .
C1 Co C5 C4 100.5(11) . .
C4 Co C10 C11 -129.5(19) . 7_565
C3 Co C10 C11 167.7(3) . 7_565
C12 Co C10 C11 -37.58(19) 7_565 7_565
C12 Co C10 C11 -82.1(2) . 7_565
C11 Co C10 C11 -119.7(3) . 7_565
C2 Co C10 C11 130.6(3) . 7_565
C5 Co C10 C11 -5.5(13) . 7_565
C1 Co C10 C11 91.4(3) . 7_565
C4 Co C10 C11 -10(2) . .
C3 Co C10 C11 -72.6(3) . .
C12 Co C10 C11 82.1(2) 7_565 .
C12 Co C10 C11 37.58(19) . .
C11 Co C10 C11 119.7(3) 7_565 .
C2 Co C10 C11 -109.7(3) . .
C5 Co C10 C11 114.2(12) . .
C1 Co C10 C11 -148.9(3) . .
C4 Co C10 C13 110.3(19) . .
C3 Co C10 C13 47.6(3) . .
C12 Co C10 C13 -157.73(11) 7_565 .
C12 Co C10 C13 157.73(11) . .
C11 Co C10 C13 -120.15(17) 7_565 .
C11 Co C10 C13 120.15(17) . .
C2 Co C10 C13 10.4(2) . .
C5 Co C10 C13 -125.6(12) . .
C1 Co C10 C13 -28.7(2) . .
C11 C10 C11 C12 -0.2(4) 7_565 .
C13 C10 C11 C12 172.9(4) . .
Co C10 C11 C12 -59.5(2) . .
C11 C10 C11 C14 -176.5(2) 7_565 .
C13 C10 C11 C14 -3.4(6) . .
Co C10 C11 C14 124.2(3) . .
C11 C10 C11 Co 59.3(3) 7_565 .
C13 C10 C11 Co -127.6(4) . .
C4 Co C11 C12 -64.5(7) . .
C3 Co C11 C12 -111.1(3) . .
C12 Co C11 C12 38.3(2) 7_565 .
C11 Co C11 C12 81.68(18) 7_565 .
C10 Co C11 C12 118.9(3) . .
C2 Co C11 C12 -155.5(3) . .
C5 Co C11 C12 -17.5(8) . .
C1 Co C11 C12 164.4(3) . .
C4 Co C11 C10 176.6(7) . .
C3 Co C11 C10 130.0(3) . .
C12 Co C11 C10 -80.6(2) 7_565 .
C12 Co C11 C10 -118.9(3) . .
C11 Co C11 C10 -37.2(2) 7_565 .
C2 Co C11 C10 85.6(3) . .
C5 Co C11 C10 -136.4(8) . .
C1 Co C11 C10 45.5(4) . .
C4 Co C11 C14 56.4(8) . .
C3 Co C11 C14 9.8(4) . .
C12 Co C11 C14 159.2(3) 7_565 .
C12 Co C11 C14 120.9(4) . .
C11 Co C11 C14 -157.4(3) 7_565 .
C10 Co C11 C14 -120.2(4) . .
C2 Co C11 C14 -34.6(4) . .
C5 Co C11 C14 103.4(8) . .
C1 Co C11 C14 -74.7(5) . .
C10 C11 C12 C12 0.1(3) . 7_565
C14 C11 C12 C12 176.4(3) . 7_565
Co C11 C12 C12 -59.69(8) . 7_565
C10 C11 C12 C15 -175.4(3) . .
C14 C11 C12 C15 0.8(5) . .
Co C11 C12 C15 124.8(3) . .
C10 C11 C12 Co 59.8(2) . .
C14 C11 C12 Co -123.9(3) . .
C4 Co C12 C11 129.8(7) . .
C3 Co C12 C11 88.5(3) . .
C12 Co C12 C11 -118.72(16) 7_565 .
C11 Co C12 C11 -81.2(2) 7_565 .
C10 Co C12 C11 -37.69(15) . .
C2 Co C12 C11 46.1(5) . .
C5 Co C12 C11 169.3(5) . .
C1 Co C12 C11 -70.5(12) . .
C4 Co C12 C12 -111.4(7) . 7_565
C3 Co C12 C12 -152.8(2) . 7_565
C11 Co C12 C12 37.48(11) 7_565 7_565
C11 Co C12 C12 118.72(16) . 7_565
C10 Co C12 C12 81.03(7) . 7_565
C2 Co C12 C12 164.8(4) . 7_565
C5 Co C12 C12 -72.0(5) . 7_565
C1 Co C12 C12 48.2(12) . 7_565
C4 Co C12 C15 9.4(8) . .
C3 Co C12 C15 -31.9(5) . .
C12 Co C12 C15 120.9(4) 7_565 .
C11 Co C12 C15 158.4(4) 7_565 .
C11 Co C12 C15 -120.4(5) . .
C10 Co C12 C15 -158.1(4) . .
C2 Co C12 C15 -74.3(6) . .
C5 Co C12 C15 48.9(7) . .
C1 Co C12 C15 169.1(12) . .
